data_2240010
loop_
_publ_author_name
'Sivakumar, Nithya'
'Viswanathan, Vijayan'
'Rao, Jonnalagadda Naga Siva'
'Raghunathan, Raghavachary'
'Velmurugan, Devadasan'

_publ_section_title
;
 Crystal structure of
 6-(4-chlorophenyl)-6a-nitro-6,6a,6b,7,9,11a-hexahydrospiro[chromeno[3',4':3,4]pyrrolo[1,2-<i>c</i>]thiazole-11,11'-indeno[1,2-<i>b</i>]quinoxaline]
 chloroform solvate
;
_journal_coeditor_code RN2127
_journal_issue 10
_journal_name_full 'Acta Crystallographica Section E'
_journal_page_first o1111
_journal_page_last o1112
_journal_paper_doi 10.1107/S1600536814020601
_journal_volume 70
_journal_year 2014
_chemical_formula_iupac 'C33 H23 Cl N4 O3 S1 , C H Cl3'
_chemical_formula_moiety 'C33 H23 Cl N4 O3 S1 , C H Cl3'
_chemical_formula_sum 'C34 H24 Cl4 N4 O3 S'
_chemical_formula_weight 710.43
_chemical_name_systematic
;
6-(4-Chlorophenyl)-6a-nitro-6,6a,6b,7,9,11a-hexahydrospiro[chromeno[3',4':3,4]\
pyrrolo[1,2-<i>c</i>]thiazole-11,11'-indeno[1,2-<i>b</i>]quinoxaline]
 chloroform solvate
;
_space_group_IT_number 2
_symmetry_cell_setting triclinic
_symmetry_space_group_name_Hall '-P 1'
_symmetry_space_group_name_H-M 'P -1'
_atom_sites_solution_hydrogens geom
_atom_sites_solution_primary direct
_atom_sites_solution_secondary difmap
_audit_creation_method SHELXL-97
_cell_angle_alpha 99.890(5)
_cell_angle_beta 99.204(5)
_cell_angle_gamma 105.519(5)
_cell_formula_units_Z 2
_cell_length_a 8.983(5)
_cell_length_b 13.241(5)
_cell_length_c 14.269(5)
_cell_measurement_reflns_used 6441
_cell_measurement_temperature 293(2)
_cell_measurement_theta_max 26.49
_cell_measurement_theta_min 1.48
_cell_volume 1572.7(12)
_computing_cell_refinement 'SAINT (Bruker, 2008)'
_computing_data_collection 'APEX2 (Bruker, 2008)'
_computing_data_reduction 'SAINT (Bruker, 2008)'
_computing_molecular_graphics 'ORTEP-3 for Windows (Farrugia, 2012)'
_computing_publication_material 'SHELXL97 (Sheldrick, 2008) and PLATON (Spek, 2009)'
_computing_structure_refinement 'SHELXL97 (Sheldrick, 2008)'
_computing_structure_solution 'SHELXS97 (Sheldrick, 2008)'
_diffrn_ambient_temperature 293(2)
_diffrn_measured_fraction_theta_full 0.987
_diffrn_measured_fraction_theta_max 0.987
_diffrn_measurement_device_type 'Bruker SMART APEXII area-detector diffractometer'
_diffrn_measurement_method '\w and \f scans'
_diffrn_radiation_monochromator graphite
_diffrn_radiation_source 'fine-focus sealed tube'
_diffrn_radiation_type MoK\a
_diffrn_radiation_wavelength 0.71073
_diffrn_reflns_av_R_equivalents 0.0271
_diffrn_reflns_av_sigmaI/netI 0.0224
_diffrn_reflns_limit_h_max 10
_diffrn_reflns_limit_h_min -11
_diffrn_reflns_limit_k_max 16
_diffrn_reflns_limit_k_min -16
_diffrn_reflns_limit_l_max 17
_diffrn_reflns_limit_l_min -17
_diffrn_reflns_number 24128
_diffrn_reflns_theta_full 26.49
_diffrn_reflns_theta_max 26.49
_diffrn_reflns_theta_min 1.48
_exptl_absorpt_coefficient_mu 0.487
_exptl_absorpt_correction_T_max 0.9530
_exptl_absorpt_correction_T_min 0.9090
_exptl_absorpt_correction_type multi-scan
_exptl_absorpt_process_details '(<i>SADABS</i>; Bruker, 2008)'
_exptl_crystal_colour Colourless
_exptl_crystal_density_diffrn 1.500
_exptl_crystal_density_method 'not measured'
_exptl_crystal_description block
_exptl_crystal_F_000 728
_exptl_crystal_size_max 0.20
_exptl_crystal_size_mid 0.15
_exptl_crystal_size_min 0.10
_refine_diff_density_max 0.261
_refine_diff_density_min -0.348
_refine_ls_extinction_method none
_refine_ls_goodness_of_fit_ref 1.040
_refine_ls_hydrogen_treatment mixed
_refine_ls_matrix_type full
_refine_ls_number_parameters 443
_refine_ls_number_reflns 6440
_refine_ls_number_restraints 10
_refine_ls_restrained_S_all 1.063
_refine_ls_R_factor_all 0.0532
_refine_ls_R_factor_gt 0.0433
_refine_ls_shift/su_max 0.000
_refine_ls_shift/su_mean 0.000
_refine_ls_structure_factor_coef Fsqd
_refine_ls_weighting_details 'calc w=1/[\s^2^(Fo^2^)+(0.0547P)^2^+0.7757P] where P=(Fo^2^+2Fc^2^)/3'
_refine_ls_weighting_scheme calc
_refine_ls_wR_factor_gt 0.1131
_refine_ls_wR_factor_ref 0.1211
_reflns_number_gt 5331
_reflns_number_total 6440
_reflns_threshold_expression >2sigma(I)
_cod_data_source_file rn2127sup1.cf
_cod_data_source_block I
_cod_original_formula_sum 'C34 H24 Cl4 N4 O3 S1'
_cod_database_code 2240010
_cod_database_fobs_code 2240010

loop_
_symmetry_equiv_pos_as_xyz
'x, y, z'
'-x, -y, -z'

loop_
_atom_site_type_symbol
_atom_site_label
_atom_site_fract_x
_atom_site_fract_y
_atom_site_fract_z
_atom_site_U_iso_or_equiv
_atom_site_adp_type
_atom_site_calc_flag
_atom_site_refinement_flags
_atom_site_occupancy
_atom_site_symmetry_multiplicity
_atom_site_disorder_assembly
_atom_site_disorder_group
C C1 0.9558(2) 0.24923(14) 0.26430(14) 0.0378(4) Uani d . 1 1 . .
C C2 1.1139(2) 0.28740(17) 0.26134(16) 0.0462(5) Uani d . 1 1 . .
H H2 1.1429 0.3090 0.2065 0.055 Uiso calc R 1 1 . .
C C3 1.2286(3) 0.29292(18) 0.34150(17) 0.0514(5) Uani d . 1 1 . .
H H3 1.3349 0.3168 0.3393 0.062 Uiso calc R 1 1 . .
C C4 1.1875(3) 0.26356(18) 0.42414(16) 0.0506(5) Uani d . 1 1 . .
H H4 1.2662 0.2682 0.4771 0.061 Uiso calc R 1 1 . .
C C5 1.0308(3) 0.22736(17) 0.42910(15) 0.0472(5) Uani d . 1 1 . .
H H5 1.0029 0.2085 0.4852 0.057 Uiso calc R 1 1 . .
C C6 0.9154(2) 0.21967(15) 0.34866(14) 0.0392(4) Uani d . 1 1 . .
C C7 0.7434(2) 0.17972(15) 0.33296(13) 0.0368(4) Uani d . 1 1 . .
C C8 0.4989(2) 0.10010(16) 0.35382(14) 0.0398(4) Uani d . 1 1 . .
C C9 0.3958(3) 0.05880(19) 0.41235(16) 0.0507(5) Uani d . 1 1 . .
H H9 0.4350 0.0647 0.4781 0.061 Uiso calc R 1 1 . .
C C10 0.2389(3) 0.01025(19) 0.37270(18) 0.0554(6) Uani d . 1 1 . .
H H10 0.1718 -0.0171 0.4118 0.067 Uiso calc R 1 1 . .
C C11 0.1773(3) 0.0009(2) 0.27431(18) 0.0559(6) Uani d . 1 1 . .
H H11 0.0704 -0.0344 0.2481 0.067 Uiso calc R 1 1 . .
C C12 0.2726(2) 0.04310(18) 0.21622(16) 0.0484(5) Uani d . 1 1 . .
H H12 0.2302 0.0380 0.1511 0.058 Uiso calc R 1 1 . .
C C13 0.4351(2) 0.09437(15) 0.25498(14) 0.0380(4) Uani d . 1 1 . .
C C14 0.6781(2) 0.18146(14) 0.23578(13) 0.0336(4) Uani d . 1 1 . .
C C15 0.8081(2) 0.23515(14) 0.18649(13) 0.0342(4) Uani d . 1 1 . .
C C16 0.8824(3) 0.09580(17) 0.07376(16) 0.0453(5) Uani d . 1 1 . .
H H16A 0.8158 0.0269 0.0332 0.054 Uiso calc R 1 1 . .
H H16B 0.9282 0.0843 0.1359 0.054 Uiso calc R 1 1 . .
C C17 0.9659(3) 0.26781(19) -0.00076(17) 0.0502(5) Uani d . 1 1 . .
H H17A 1.0285 0.3325 0.0476 0.060 Uiso calc R 1 1 . .
H H17B 0.9673 0.2819 -0.0652 0.060 Uiso calc R 1 1 . .
C C18 0.7948(2) 0.23140(15) 0.01383(14) 0.0386(4) Uani d . 1 1 . .
H H18 0.7234 0.1877 -0.0475 0.046 Uiso calc R 1 1 . .
C C19 0.7302(2) 0.32069(14) 0.05635(13) 0.0364(4) Uani d . 1 1 . .
C C20 0.8000(2) 0.34680(14) 0.16582(13) 0.0364(4) Uani d . 1 1 . .
H H20 0.9086 0.3946 0.1779 0.044 Uiso calc R 1 1 . .
C C21 0.7101(2) 0.40258(14) 0.22642(14) 0.0402(4) Uani d . 1 1 . .
C C22 0.7699(3) 0.44626(16) 0.32546(16) 0.0524(5) Uani d . 1 1 . .
H H22 0.8642 0.4379 0.3556 0.063 Uiso calc R 1 1 . .
C C23 0.6907(4) 0.50206(19) 0.37954(18) 0.0629(7) Uani d . 1 1 . .
H H23 0.7307 0.5298 0.4460 0.075 Uiso calc R 1 1 . .
C C24 0.5537(3) 0.51652(19) 0.33561(19) 0.0623(7) Uani d . 1 1 . .
H H24 0.5022 0.5554 0.3722 0.075 Uiso calc R 1 1 . .
C C25 0.4912(3) 0.47420(17) 0.23767(18) 0.0531(5) Uani d . 1 1 . .
H H25 0.3979 0.4843 0.2080 0.064 Uiso calc R 1 1 . .
C C26 0.5690(2) 0.41621(15) 0.18371(15) 0.0417(4) Uani d . 1 1 . .
C C27 0.5473(2) 0.28777(15) 0.04070(14) 0.0380(4) Uani d . 1 1 . .
H H27 0.5156 0.2305 0.0754 0.046 Uiso calc R 1 1 . .
C C28 0.4524(2) 0.24729(15) -0.06206(14) 0.0376(4) Uani d . 1 1 . .
C C29 0.4170(3) 0.13901(16) -0.10564(15) 0.0449(5) Uani d . 1 1 . .
H H29 0.4508 0.0933 -0.0704 0.054 Uiso calc R 1 1 . .
C C30 0.3326(3) 0.09856(17) -0.20035(16) 0.0487(5) Uani d . 1 1 . .
H H30 0.3103 0.0262 -0.2294 0.058 Uiso calc R 1 1 . .
C C31 0.2816(2) 0.16635(18) -0.25153(15) 0.0456(5) Uani d . 1 1 . .
C C32 0.3109(3) 0.27288(18) -0.20948(16) 0.0502(5) Uani d . 1 1 . .
H H32 0.2736 0.3175 -0.2444 0.060 Uiso calc R 1 1 . .
C C33 0.3965(2) 0.31317(16) -0.11469(16) 0.0452(5) Uani d . 1 1 . .
H H33 0.4169 0.3854 -0.0859 0.054 Uiso calc R 1 1 . .
N N1 0.6585(2) 0.14220(14) 0.39299(12) 0.0429(4) Uani d . 1 1 . .
N N2 0.52868(19) 0.13826(12) 0.19513(11) 0.0370(3) Uani d . 1 1 . .
N N3 0.79030(19) 0.16833(12) 0.08831(11) 0.0363(3) Uani d . 1 1 . .
N N4 0.7818(2) 0.41753(14) 0.01250(14) 0.0459(4) Uani d . 1 1 . .
O O1 0.50296(17) 0.37741(11) 0.08576(10) 0.0462(3) Uani d . 1 1 . .
O O2 0.8318(2) 0.50626(13) 0.06648(14) 0.0721(5) Uani d . 1 1 . .
O O3 0.7643(2) 0.40034(15) -0.07547(12) 0.0647(5) Uani d . 1 1 . .
Cl Cl1 0.18217(8) 0.11507(6) -0.37305(4) 0.0697(2) Uani d . 1 1 . .
S S1 1.04129(7) 0.15659(5) 0.01349(5) 0.05568(17) Uani d . 1 1 . .
C C34 0.7767(3) 0.2814(2) 0.6293(2) 0.0704(7) Uani d D 1 1 . .
H H34 0.7625 0.2172 0.5788 0.084 Uiso calc RD 1 1 A 1
Cl Cl2 0.6187(6) 0.2425(5) 0.6852(5) 0.1032(16) Uani d PD 0.508(14) 1 B 1
Cl Cl3 0.9474(6) 0.2911(5) 0.7085(4) 0.0962(11) Uani d PD 0.508(14) 1 B 1
Cl Cl4 0.7716(6) 0.3776(3) 0.5647(2) 0.0990(11) Uani d PD 0.508(14) 1 B 1
Cl Cl4' 0.7955(7) 0.4117(9) 0.6045(12) 0.168(3) Uani d PD 0.492(14) 1 B 2
Cl Cl3' 0.9441(7) 0.3240(10) 0.7237(5) 0.133(2) Uani d PD 0.492(14) 1 B 2
Cl Cl2' 0.6026(7) 0.2434(3) 0.6676(6) 0.0987(15) Uani d PD 0.492(14) 1 B 2

loop_
_atom_site_aniso_label
_atom_site_aniso_U_11
_atom_site_aniso_U_22
_atom_site_aniso_U_33
_atom_site_aniso_U_12
_atom_site_aniso_U_13
_atom_site_aniso_U_23
C1 0.0394(10) 0.0330(9) 0.0414(10) 0.0128(8) 0.0062(8) 0.0090(7)
C2 0.0401(11) 0.0457(11) 0.0516(12) 0.0111(9) 0.0071(9) 0.0138(9)
C3 0.0363(11) 0.0480(12) 0.0642(14) 0.0097(9) 0.0032(10) 0.0101(10)
C4 0.0463(12) 0.0497(12) 0.0495(12) 0.0163(10) -0.0046(9) 0.0059(9)
C5 0.0491(12) 0.0534(12) 0.0385(10) 0.0190(10) 0.0020(9) 0.0102(9)
C6 0.0424(11) 0.0359(9) 0.0393(10) 0.0155(8) 0.0047(8) 0.0068(8)
C7 0.0412(10) 0.0355(9) 0.0355(9) 0.0155(8) 0.0076(8) 0.0074(7)
C8 0.0422(11) 0.0411(10) 0.0400(10) 0.0158(8) 0.0107(8) 0.0129(8)
C9 0.0537(13) 0.0610(13) 0.0460(11) 0.0205(11) 0.0172(10) 0.0238(10)
C10 0.0523(13) 0.0624(14) 0.0604(14) 0.0165(11) 0.0249(11) 0.0268(11)
C11 0.0402(12) 0.0619(14) 0.0651(14) 0.0091(10) 0.0135(10) 0.0217(11)
C12 0.0414(11) 0.0565(12) 0.0472(11) 0.0133(9) 0.0077(9) 0.0159(9)
C13 0.0397(10) 0.0372(9) 0.0409(10) 0.0145(8) 0.0113(8) 0.0121(8)
C14 0.0389(10) 0.0299(8) 0.0349(9) 0.0143(7) 0.0082(7) 0.0083(7)
C15 0.0365(10) 0.0329(9) 0.0351(9) 0.0124(7) 0.0079(7) 0.0094(7)
C16 0.0530(12) 0.0427(11) 0.0488(11) 0.0237(9) 0.0165(9) 0.0132(9)
C17 0.0502(12) 0.0583(13) 0.0578(13) 0.0256(10) 0.0245(10) 0.0273(10)
C18 0.0424(10) 0.0431(10) 0.0371(9) 0.0190(8) 0.0126(8) 0.0139(8)
C19 0.0394(10) 0.0352(9) 0.0406(10) 0.0144(8) 0.0116(8) 0.0164(8)
C20 0.0369(10) 0.0319(9) 0.0413(10) 0.0108(7) 0.0076(8) 0.0111(7)
C21 0.0489(11) 0.0280(9) 0.0453(10) 0.0121(8) 0.0130(9) 0.0090(7)
C22 0.0690(15) 0.0371(10) 0.0485(12) 0.0188(10) 0.0070(10) 0.0044(9)
C23 0.096(2) 0.0442(12) 0.0483(12) 0.0250(13) 0.0170(13) 0.0011(10)
C24 0.0866(19) 0.0445(12) 0.0661(15) 0.0280(12) 0.0358(14) 0.0091(11)
C25 0.0581(14) 0.0441(11) 0.0673(14) 0.0228(10) 0.0262(11) 0.0162(10)
C26 0.0482(11) 0.0329(9) 0.0477(11) 0.0131(8) 0.0166(9) 0.0119(8)
C27 0.0416(10) 0.0363(9) 0.0413(10) 0.0157(8) 0.0110(8) 0.0142(8)
C28 0.0353(10) 0.0386(10) 0.0433(10) 0.0127(8) 0.0099(8) 0.0169(8)
C29 0.0498(12) 0.0388(10) 0.0505(11) 0.0166(9) 0.0083(9) 0.0187(9)
C30 0.0511(12) 0.0414(11) 0.0507(12) 0.0116(9) 0.0089(9) 0.0089(9)
C31 0.0351(10) 0.0568(12) 0.0423(10) 0.0076(9) 0.0067(8) 0.0160(9)
C32 0.0441(11) 0.0514(12) 0.0577(13) 0.0144(9) 0.0030(10) 0.0272(10)
C33 0.0447(11) 0.0373(10) 0.0552(12) 0.0147(8) 0.0050(9) 0.0165(9)
N1 0.0461(10) 0.0496(9) 0.0365(8) 0.0175(8) 0.0095(7) 0.0140(7)
N2 0.0371(8) 0.0394(8) 0.0368(8) 0.0128(7) 0.0081(6) 0.0123(6)
N3 0.0429(9) 0.0350(8) 0.0361(8) 0.0175(7) 0.0110(7) 0.0106(6)
N4 0.0445(10) 0.0473(10) 0.0564(11) 0.0190(8) 0.0156(8) 0.0270(8)
O1 0.0474(8) 0.0479(8) 0.0500(8) 0.0256(7) 0.0110(6) 0.0107(6)
O2 0.0983(14) 0.0397(9) 0.0797(12) 0.0129(9) 0.0248(11) 0.0246(8)
O3 0.0767(12) 0.0735(11) 0.0547(10) 0.0232(9) 0.0188(8) 0.0379(8)
Cl1 0.0578(4) 0.0930(5) 0.0459(3) 0.0096(3) -0.0003(3) 0.0145(3)
S1 0.0528(3) 0.0631(4) 0.0671(4) 0.0324(3) 0.0256(3) 0.0216(3)
C34 0.0609(16) 0.0823(18) 0.0741(17) 0.0275(14) 0.0249(13) 0.0148(14)
Cl2 0.0616(18) 0.159(4) 0.0890(18) 0.0206(16) 0.0457(14) 0.0199(16)
Cl3 0.0606(15) 0.104(2) 0.119(2) 0.0311(14) -0.0016(12) 0.0197(15)
Cl4 0.149(3) 0.0942(17) 0.080(2) 0.0599(16) 0.0426(13) 0.0360(13)
Cl4' 0.090(2) 0.177(5) 0.299(9) 0.064(3) 0.071(4) 0.157(6)
Cl3' 0.072(2) 0.189(6) 0.121(3) -0.001(3) -0.0016(19) 0.072(4)
Cl2' 0.0620(17) 0.079(2) 0.157(4) 0.0165(13) 0.037(2) 0.0274(19)

loop_
_atom_type_symbol
_atom_type_description
_atom_type_scat_dispersion_real
_atom_type_scat_dispersion_imag
_atom_type_scat_source
C C 0.0033 0.0016 'International Tables Vol C Tables 4.2.6.8 and 6.1.1.4'
H H 0.0000 0.0000 'International Tables Vol C Tables 4.2.6.8 and 6.1.1.4'
N N 0.0061 0.0033 'International Tables Vol C Tables 4.2.6.8 and 6.1.1.4'
O O 0.0106 0.0060 'International Tables Vol C Tables 4.2.6.8 and 6.1.1.4'
Cl Cl 0.1484 0.1585 'International Tables Vol C Tables 4.2.6.8 and 6.1.1.4'
S S 0.1246 0.1234 'International Tables Vol C Tables 4.2.6.8 and 6.1.1.4'

loop_
_geom_angle_atom_site_label_1
_geom_angle_atom_site_label_2
_geom_angle_atom_site_label_3
_geom_angle
C2 C1 C6 119.32(18)
C2 C1 C15 129.22(18)
C6 C1 C15 111.44(17)
C1 C2 C3 119.0(2)
C1 C2 H2 120.5
C3 C2 H2 120.5
C4 C3 C2 121.1(2)
C4 C3 H3 119.4
C2 C3 H3 119.4
C5 C4 C3 120.6(2)
C5 C4 H4 119.7
C3 C4 H4 119.7
C4 C5 C6 118.6(2)
C4 C5 H5 120.7
C6 C5 H5 120.7
C5 C6 C1 121.27(19)
C5 C6 C7 129.75(19)
C1 C6 C7 108.95(16)
N1 C7 C14 123.79(18)
N1 C7 C6 128.09(17)
C14 C7 C6 108.01(16)
N1 C8 C9 119.51(18)
N1 C8 C13 121.63(17)
C9 C8 C13 118.84(19)
C10 C9 C8 120.1(2)
C10 C9 H9 120.0
C8 C9 H9 120.0
C9 C10 C11 121.0(2)
C9 C10 H10 119.5
C11 C10 H10 119.5
C12 C11 C10 120.6(2)
C12 C11 H11 119.7
C10 C11 H11 119.7
C11 C12 C13 119.9(2)
C11 C12 H12 120.0
C13 C12 H12 120.0
N2 C13 C12 118.86(18)
N2 C13 C8 121.60(18)
C12 C13 C8 119.54(18)
N2 C14 C7 123.09(17)
N2 C14 C15 126.01(16)
C7 C14 C15 110.84(16)
N3 C15 C14 110.17(14)
N3 C15 C1 118.11(16)
C14 C15 C1 100.26(14)
N3 C15 C20 103.63(14)
C14 C15 C20 114.11(15)
C1 C15 C20 111.03(14)
N3 C16 S1 108.00(14)
N3 C16 H16A 110.1
S1 C16 H16A 110.1
N3 C16 H16B 110.1
S1 C16 H16B 110.1
H16A C16 H16B 108.4
C18 C17 S1 104.77(14)
C18 C17 H17A 110.8
S1 C17 H17A 110.8
C18 C17 H17B 110.8
S1 C17 H17B 110.8
H17A C17 H17B 108.9
N3 C18 C19 101.95(14)
N3 C18 C17 108.61(16)
C19 C18 C17 116.08(17)
N3 C18 H18 110.0
C19 C18 H18 110.0
C17 C18 H18 110.0
N4 C19 C20 111.80(15)
N4 C19 C18 110.45(15)
C20 C19 C18 104.34(15)
N4 C19 C27 107.53(15)
C20 C19 C27 108.23(15)
C18 C19 C27 114.53(16)
C21 C20 C19 113.44(16)
C21 C20 C15 115.47(15)
C19 C20 C15 103.65(14)
C21 C20 H20 108.0
C19 C20 H20 108.0
C15 C20 H20 108.0
C26 C21 C22 118.26(19)
C26 C21 C20 120.69(18)
C22 C21 C20 120.98(19)
C23 C22 C21 120.6(2)
C23 C22 H22 119.7
C21 C22 H22 119.7
C24 C23 C22 120.2(2)
C24 C23 H23 119.9
C22 C23 H23 119.9
C23 C24 C25 120.7(2)
C23 C24 H24 119.7
C25 C24 H24 119.7
C24 C25 C26 119.2(2)
C24 C25 H25 120.4
C26 C25 H25 120.4
O1 C26 C21 122.08(18)
O1 C26 C25 116.8(2)
C21 C26 C25 121.1(2)
O1 C27 C28 108.27(15)
O1 C27 C19 108.82(15)
C28 C27 C19 117.68(16)
O1 C27 H27 107.2
C28 C27 H27 107.2
C19 C27 H27 107.2
C33 C28 C29 118.66(18)
C33 C28 C27 122.61(18)
C29 C28 C27 118.72(17)
C30 C29 C28 120.79(18)
C30 C29 H29 119.6
C28 C29 H29 119.6
C31 C30 C29 119.2(2)
C31 C30 H30 120.4
C29 C30 H30 120.4
C32 C31 C30 121.22(19)
C32 C31 Cl1 120.13(17)
C30 C31 Cl1 118.63(17)
C31 C32 C33 119.29(19)
C31 C32 H32 120.4
C33 C32 H32 120.4
C32 C33 C28 120.76(19)
C32 C33 H33 119.6
C28 C33 H33 119.6
C7 N1 C8 114.63(16)
C14 N2 C13 114.98(16)
C16 N3 C18 110.27(15)
C16 N3 C15 120.50(15)
C18 N3 C15 112.00(14)
O2 N4 O3 124.58(18)
O2 N4 C19 118.49(17)
O3 N4 C19 116.88(18)
C26 O1 C27 114.72(15)
C17 S1 C16 93.00(10)
Cl4 C34 Cl3 120.1(3)
Cl4 C34 Cl2' 109.5(3)
Cl3 C34 Cl2' 117.4(4)
Cl4 C34 Cl2 116.2(3)
Cl3 C34 Cl2 108.3(4)
Cl2' C34 Cl2 9.0(5)
Cl4 C34 Cl3' 111.2(4)
Cl3 C34 Cl3' 15.4(5)
Cl2' C34 Cl3' 113.5(4)
Cl2 C34 Cl3' 104.8(4)
Cl4 C34 Cl4' 20.5(6)
Cl3 C34 Cl4' 107.1(5)
Cl2' C34 Cl4' 106.6(3)
Cl2 C34 Cl4' 110.7(4)
Cl3' C34 Cl4' 95.2(8)
Cl4 C34 H34 103.2
Cl3 C34 H34 103.2
Cl2' C34 H34 100.0
Cl2 C34 H34 103.2
Cl3' C34 H34 118.5
Cl4' C34 H34 123.3

loop_
_geom_bond_atom_site_label_1
_geom_bond_atom_site_label_2
_geom_bond_distance
C1 C2 1.384(3)
C1 C6 1.400(3)
C1 C15 1.534(3)
C2 C3 1.389(3)
C2 H2 0.9300
C3 C4 1.378(3)
C3 H3 0.9300
C4 C5 1.378(3)
C4 H4 0.9300
C5 C6 1.387(3)
C5 H5 0.9300
C6 C7 1.459(3)
C7 N1 1.309(3)
C7 C14 1.423(3)
C8 N1 1.375(3)
C8 C9 1.410(3)
C8 C13 1.416(3)
C9 C10 1.362(3)
C9 H9 0.9300
C10 C11 1.395(3)
C10 H10 0.9300
C11 C12 1.365(3)
C11 H11 0.9300
C12 C13 1.407(3)
C12 H12 0.9300
C13 N2 1.383(2)
C14 N2 1.301(2)
C14 C15 1.534(3)
C15 N3 1.482(2)
C15 C20 1.574(2)
C16 N3 1.436(3)
C16 S1 1.855(2)
C16 H16A 0.9700
C16 H16B 0.9700
C17 C18 1.542(3)
C17 S1 1.806(2)
C17 H17A 0.9700
C17 H17B 0.9700
C18 N3 1.459(2)
C18 C19 1.529(3)
C18 H18 0.9800
C19 N4 1.517(2)
C19 C20 1.529(3)
C19 C27 1.551(3)
C20 C21 1.506(3)
C20 H20 0.9800
C21 C26 1.387(3)
C21 C22 1.389(3)
C22 C23 1.382(3)
C22 H22 0.9300
C23 C24 1.365(4)
C23 H23 0.9300
C24 C25 1.376(4)
C24 H24 0.9300
C25 C26 1.388(3)
C25 H25 0.9300
C26 O1 1.376(2)
C27 O1 1.433(2)
C27 C28 1.500(3)
C27 H27 0.9800
C28 C33 1.384(3)
C28 C29 1.389(3)
C29 C30 1.376(3)
C29 H29 0.9300
C30 C31 1.374(3)
C30 H30 0.9300
C31 C32 1.371(3)
C31 Cl1 1.744(2)
C32 C33 1.380(3)
C32 H32 0.9300
C33 H33 0.9300
N4 O2 1.213(2)
N4 O3 1.213(2)
C34 Cl4 1.702(4)
C34 Cl3 1.713(5)
C34 Cl2' 1.716(4)
C34 Cl2 1.740(4)
C34 Cl3' 1.741(5)
C34 Cl4' 1.789(5)
C34 H34 0.9800

loop_
_geom_hbond_atom_site_label_D
_geom_hbond_atom_site_label_H
_geom_hbond_atom_site_label_A
_geom_hbond_site_symmetry_A
_geom_hbond_distance_DH
_geom_hbond_distance_HA
_geom_hbond_distance_DA
_geom_hbond_angle_DHA
C34 H34 N1 ..... 0.98 2.59 3.401(3) 140.4
C27 H27 N2 ..... 0.98 2.27 3.200(3) 158.1

loop_
_geom_torsion_atom_site_label_1
_geom_torsion_atom_site_label_2
_geom_torsion_atom_site_label_3
_geom_torsion_atom_site_label_4
_geom_torsion
C6 C1 C2 C3 1.6(3)
C15 C1 C2 C3 -179.92(19)
C1 C2 C3 C4 -1.6(3)
C2 C3 C4 C5 0.3(3)
C3 C4 C5 C6 0.9(3)
C4 C5 C6 C1 -0.9(3)
C4 C5 C6 C7 176.9(2)
C2 C1 C6 C5 -0.4(3)
C15 C1 C6 C5 -179.12(18)
C2 C1 C6 C7 -178.52(17)
C15 C1 C6 C7 2.7(2)
C5 C6 C7 N1 0.5(3)
C1 C6 C7 N1 178.44(19)
C5 C6 C7 C14 -175.9(2)
C1 C6 C7 C14 2.1(2)
N1 C8 C9 C10 -175.5(2)
C13 C8 C9 C10 2.8(3)
C8 C9 C10 C11 -0.3(4)
C9 C10 C11 C12 -1.9(4)
C10 C11 C12 C13 1.5(4)
C11 C12 C13 N2 -178.8(2)
C11 C12 C13 C8 1.1(3)
N1 C8 C13 N2 -5.0(3)
C9 C8 C13 N2 176.71(18)
N1 C8 C13 C12 175.10(19)
C9 C8 C13 C12 -3.2(3)
N1 C7 C14 N2 -5.4(3)
C6 C7 C14 N2 171.10(17)
N1 C7 C14 C15 177.37(17)
C6 C7 C14 C15 -6.1(2)
N2 C14 C15 N3 -44.7(2)
C7 C14 C15 N3 132.38(16)
N2 C14 C15 C1 -169.92(17)
C7 C14 C15 C1 7.18(18)
N2 C14 C15 C20 71.4(2)
C7 C14 C15 C20 -111.55(17)
C2 C1 C15 N3 55.9(3)
C6 C1 C15 N3 -125.49(17)
C2 C1 C15 C14 175.49(19)
C6 C1 C15 C14 -5.90(19)
C2 C1 C15 C20 -63.6(3)
C6 C1 C15 C20 115.06(17)
S1 C17 C18 N3 36.06(19)
S1 C17 C18 C19 150.14(14)
N3 C18 C19 N4 158.18(15)
C17 C18 C19 N4 40.4(2)
N3 C18 C19 C20 37.89(18)
C17 C18 C19 C20 -79.93(19)
N3 C18 C19 C27 -80.24(18)
C17 C18 C19 C27 161.94(16)
N4 C19 C20 C21 81.17(19)
C18 C19 C20 C21 -159.45(15)
C27 C19 C20 C21 -37.1(2)
N4 C19 C20 C15 -152.85(15)
C18 C19 C20 C15 -33.46(18)
C27 C19 C20 C15 88.90(17)
N3 C15 C20 C21 140.83(16)
C14 C15 C20 C21 21.0(2)
C1 C15 C20 C21 -91.4(2)
N3 C15 C20 C19 16.14(18)
C14 C15 C20 C19 -103.68(17)
C1 C15 C20 C19 143.92(15)
C19 C20 C21 C26 6.5(2)
C15 C20 C21 C26 -113.0(2)
C19 C20 C21 C22 -170.39(17)
C15 C20 C21 C22 70.2(2)
C26 C21 C22 C23 -0.2(3)
C20 C21 C22 C23 176.7(2)
C21 C22 C23 C24 -1.2(4)
C22 C23 C24 C25 1.3(4)
C23 C24 C25 C26 0.1(4)
C22 C21 C26 O1 178.72(18)
C20 C21 C26 O1 1.8(3)
C22 C21 C26 C25 1.6(3)
C20 C21 C26 C25 -175.35(18)
C24 C25 C26 O1 -178.82(19)
C24 C25 C26 C21 -1.5(3)
N4 C19 C27 O1 -58.19(19)
C20 C19 C27 O1 62.75(18)
C18 C19 C27 O1 178.65(14)
N4 C19 C27 C28 65.4(2)
C20 C19 C27 C28 -173.70(15)
C18 C19 C27 C28 -57.8(2)
O1 C27 C28 C33 28.0(3)
C19 C27 C28 C33 -95.8(2)
O1 C27 C28 C29 -150.91(18)
C19 C27 C28 C29 85.3(2)
C33 C28 C29 C30 2.1(3)
C27 C28 C29 C30 -178.90(19)
C28 C29 C30 C31 -0.7(3)
C29 C30 C31 C32 -1.1(3)
C29 C30 C31 Cl1 177.28(17)
C30 C31 C32 C33 1.5(3)
Cl1 C31 C32 C33 -176.85(17)
C31 C32 C33 C28 -0.1(3)
C29 C28 C33 C32 -1.7(3)
C27 C28 C33 C32 179.35(19)
C14 C7 N1 C8 2.2(3)
C6 C7 N1 C8 -173.56(18)
C9 C8 N1 C7 -179.09(19)
C13 C8 N1 C7 2.7(3)
C7 C14 N2 C13 2.9(3)
C15 C14 N2 C13 179.67(16)
C12 C13 N2 C14 -178.15(18)
C8 C13 N2 C14 2.0(3)
S1 C16 N3 C18 28.37(19)
S1 C16 N3 C15 -104.55(16)
C19 C18 N3 C16 -165.78(16)
C17 C18 N3 C16 -42.7(2)
C19 C18 N3 C15 -28.66(19)
C17 C18 N3 C15 94.39(19)
C14 C15 N3 C16 -97.3(2)
C1 C15 N3 C16 16.9(2)
C20 C15 N3 C16 140.19(17)
C14 C15 N3 C18 130.46(16)
C1 C15 N3 C18 -115.26(18)
C20 C15 N3 C18 7.99(19)
C20 C19 N4 O2 -19.1(3)
C18 C19 N4 O2 -134.8(2)
C27 C19 N4 O2 99.6(2)
C20 C19 N4 O3 163.49(18)
C18 C19 N4 O3 47.8(2)
C27 C19 N4 O3 -77.8(2)
C21 C26 O1 C27 25.0(2)
C25 C26 O1 C27 -157.73(18)
C28 C27 O1 C26 173.69(15)
C19 C27 O1 C26 -57.3(2)
C18 C17 S1 C16 -16.90(16)
N3 C16 S1 C17 -5.54(16)
